data_4327286
loop_
_publ_author_name
'Ying Yu'
'Jeremy M. Smith'
'Christine J. Flaschenriem'
'Patrick L. Holland'

_publ_section_title
;
 Binding Affinity of Alkynes and Alkenes to Low-Coordinate Iron
;
_journal_name_full 'Inorganic Chemistry'
_journal_page_first 5742
_journal_page_last 5751
_journal_paper_doi 10.1021/ic052136+
_journal_volume 45
_journal_year 2006
_chemical_formula_moiety 'C35 H53 Fe N2'
_chemical_formula_sum 'C35 H53 Fe N2'
_chemical_formula_weight 557.64
_chemical_name_common HOLYY11
_chemical_name_systematic
;
 ?
;
_space_group_IT_number 15
_symmetry_cell_setting monoclinic
_symmetry_space_group_name_Hall '-C 2yc'
_symmetry_space_group_name_H-M 'C 1 2/c 1'
_atom_sites_solution_hydrogens geom
_atom_sites_solution_primary direct
_atom_sites_solution_secondary difmap
_audit_creation_method SHELXL-97
_cell_angle_alpha 90.00
_cell_angle_beta 122.58
_cell_angle_gamma 90.00
_cell_formula_units_Z 8
_cell_length_a 34.8961(10)
_cell_length_b 11.0547(3)
_cell_length_c 20.7338(6)
_cell_measurement_reflns_used 6945
_cell_measurement_temperature 100(2)
_cell_measurement_theta_max 29.36
_cell_measurement_theta_min 2.47
_cell_volume 6739.8(3)
_computing_cell_refinement 'Bruker SMART'
_computing_data_collection 'Bruker SMART'
_computing_data_reduction 'Bruker SAINT'
_computing_molecular_graphics 'Bruker SHELXTL'
_computing_publication_material 'Bruker SHELXTL'
_computing_structure_refinement 'SHELXL-97 (Sheldrick, 1997)'
_computing_structure_solution 'SHELXS-97 (Sheldrick, 1990)'
_diffrn_ambient_temperature 100(2)
_diffrn_measured_fraction_theta_full 1.000
_diffrn_measured_fraction_theta_max 0.945
_diffrn_measurement_device_type 'CCD area detector'
_diffrn_measurement_method 'omega scans'
_diffrn_radiation_monochromator graphite
_diffrn_radiation_source 'fine-focus sealed tube'
_diffrn_radiation_type MoK\a
_diffrn_radiation_wavelength 0.71073
_diffrn_reflns_av_R_equivalents 0.0299
_diffrn_reflns_av_sigmaI/netI 0.0262
_diffrn_reflns_limit_h_max 48
_diffrn_reflns_limit_h_min -48
_diffrn_reflns_limit_k_max 15
_diffrn_reflns_limit_k_min -15
_diffrn_reflns_limit_l_max 29
_diffrn_reflns_limit_l_min -29
_diffrn_reflns_number 50864
_diffrn_reflns_theta_full 28.30
_diffrn_reflns_theta_max 31.03
_diffrn_reflns_theta_min 1.97
_exptl_absorpt_coefficient_mu 0.471
_exptl_absorpt_correction_T_max 0.968
_exptl_absorpt_correction_T_min 0.898
_exptl_absorpt_correction_type empirical
_exptl_absorpt_process_details SADABS
_exptl_crystal_colour Yellow
_exptl_crystal_density_diffrn 1.099
_exptl_crystal_description Block
_exptl_crystal_F_000 2424
_exptl_crystal_size_max 0.45
_exptl_crystal_size_mid 0.19
_exptl_crystal_size_min 0.07
_refine_diff_density_max 1.077
_refine_diff_density_min -0.803
_refine_diff_density_rms 0.063
_refine_ls_extinction_method none
_refine_ls_goodness_of_fit_ref 1.044
_refine_ls_hydrogen_treatment constr
_refine_ls_matrix_type full
_refine_ls_number_parameters 374
_refine_ls_number_reflns 10168
_refine_ls_number_restraints 0
_refine_ls_restrained_S_all 1.044
_refine_ls_R_factor_all 0.0597
_refine_ls_R_factor_gt 0.0458
_refine_ls_shift/su_max 0.002
_refine_ls_shift/su_mean 0.000
_refine_ls_structure_factor_coef Fsqd
_refine_ls_weighting_details 'calc w=1/[\s^2^(Fo^2^)+(0.0654P)^2^+8.0895P] where P=(Fo^2^+2Fc^2^)/3'
_refine_ls_weighting_scheme calc
_refine_ls_wR_factor_gt 0.1215
_refine_ls_wR_factor_ref 0.1285
_reflns_number_gt 8159
_reflns_number_total 10168
_reflns_threshold_expression >2sigma(I)
_cod_data_source_file ic0521362Bsi20051213_110651_4.cif
_cod_data_source_block L(Me)Fe(EtCHCHEt)
_cod_original_cell_volume 6739.9(3)
_cod_database_code 4327286

loop_
_symmetry_equiv_pos_as_xyz
'x, y, z'
'-x, y, -z+1/2'
'x+1/2, y+1/2, z'
'-x+1/2, y+1/2, -z+1/2'
'-x, -y, -z'
'x, -y, z-1/2'
'-x+1/2, -y+1/2, -z'
'x+1/2, -y+1/2, z-1/2'

loop_
_atom_site_label
_atom_site_type_symbol
_atom_site_fract_x
_atom_site_fract_y
_atom_site_fract_z
_atom_site_U_iso_or_equiv
_atom_site_adp_type
_atom_site_occupancy
_atom_site_symmetry_multiplicity
_atom_site_calc_flag
_atom_site_refinement_flags
_atom_site_disorder_assembly
_atom_site_disorder_group
Fe1 Fe 0.118285(7) 0.234586(19) 0.129352(12) 0.01782(7) Uani 1 1 d . . .
N21 N 0.11261(4) 0.37324(11) 0.06339(7) 0.0168(2) Uani 1 1 d . C .
N11 N 0.14353(4) 0.33561(11) 0.22310(7) 0.0167(2) Uani 1 1 d . C .
C21 C 0.14674(5) 0.45585(13) 0.22454(8) 0.0188(3) Uani 1 1 d . . .
C12 C 0.16208(5) 0.27366(13) 0.29475(8) 0.0189(3) Uani 1 1 d . . .
C31 C 0.13506(5) 0.52637(13) 0.16027(9) 0.0203(3) Uani 1 1 d . C .
H31A H 0.1369 0.6114 0.1680 0.024 Uiso 1 1 calc R . .
C41 C 0.12102(5) 0.48847(13) 0.08625(8) 0.0182(3) Uani 1 1 d . . .
C13 C 0.09956(5) 0.34482(13) -0.01352(8) 0.0181(3) Uani 1 1 d . . .
C33 C 0.11869(6) 0.26240(17) -0.10019(10) 0.0294(4) Uani 1 1 d . . .
H33A H 0.1406 0.2319 -0.1099 0.035 Uiso 1 1 calc R C .
C63 C 0.05368(5) 0.35501(15) -0.07350(9) 0.0217(3) Uani 1 1 d . C .
C51 C 0.11583(6) 0.58598(15) 0.03109(9) 0.0247(3) Uani 1 1 d . C .
H51A H 0.1341 0.5652 0.0097 0.037 Uiso 1 1 calc R . .
H51B H 0.1262 0.6634 0.0582 0.037 Uiso 1 1 calc R . .
H51C H 0.0838 0.5926 -0.0104 0.037 Uiso 1 1 calc R . .
C23 C 0.13248(5) 0.29990(16) -0.02650(9) 0.0235(3) Uani 1 1 d . C .
C22 C 0.20822(6) 0.23892(16) 0.33449(10) 0.0273(3) Uani 1 1 d . C .
C103 C 0.01764(5) 0.40447(16) -0.06060(9) 0.0237(3) Uani 1 1 d . . .
H10A H 0.0337 0.4505 -0.0113 0.028 Uiso 1 1 calc R C .
C62 C 0.13422(6) 0.24510(16) 0.32197(9) 0.0274(3) Uani 1 1 d . C .
C43 C 0.07348(7) 0.2691(2) -0.15931(10) 0.0346(4) Uani 1 1 d . C .
H43A H 0.0644 0.2420 -0.2091 0.042 Uiso 1 1 calc R . .
C53 C 0.04156(6) 0.31523(19) -0.14588(9) 0.0317(4) Uani 1 1 d . . .
H53A H 0.0106 0.3199 -0.1870 0.038 Uiso 1 1 calc R C .
C11 C 0.16475(6) 0.52329(15) 0.29925(9) 0.0276(3) Uani 1 1 d . C .
H11A H 0.1951 0.4928 0.3377 0.041 Uiso 1 1 calc R . .
H11B H 0.1442 0.5108 0.3172 0.041 Uiso 1 1 calc R . .
H11C H 0.1666 0.6099 0.2911 0.041 Uiso 1 1 calc R . .
C54 C 0.07637(7) 0.04823(16) -0.00092(10) 0.0348(4) Uani 1 1 d . . .
H54A H 0.0859 0.0885 -0.0328 0.042 Uiso 1 1 calc R A 1
H54B H 0.0478 0.0871 -0.0121 0.042 Uiso 1 1 calc R A 1
C123 C -0.00884(7) 0.3025(2) -0.05208(14) 0.0401(5) Uani 1 1 d . C .
H12A H 0.0120 0.2536 -0.0070 0.060 Uiso 1 1 calc R . .
H12B H -0.0229 0.2513 -0.0979 0.060 Uiso 1 1 calc R . .
H12C H -0.0325 0.3370 -0.0458 0.060 Uiso 1 1 calc R . .
C72 C 0.23874(7) 0.2722(2) 0.30524(12) 0.0425(5) Uani 1 1 d . . .
H72A H 0.2212 0.3281 0.2607 0.051 Uiso 1 1 calc R C .
C24 C 0.13530(8) -0.00316(16) 0.21594(11) 0.0396(5) Uani 1 1 d . . .
H24A H 0.1298 0.0301 0.2546 0.048 Uiso 1 1 calc R B 1
H24B H 0.1672 0.0153 0.2331 0.048 Uiso 1 1 calc R B 1
C113 C -0.01499(6) 0.4926(2) -0.12371(11) 0.0370(4) Uani 1 1 d . C .
H11D H 0.0025 0.5569 -0.1289 0.055 Uiso 1 1 calc R . .
H11E H -0.0355 0.5283 -0.1103 0.055 Uiso 1 1 calc R . .
H11F H -0.0328 0.4490 -0.1723 0.055 Uiso 1 1 calc R . .
C52 C 0.15322(8) 0.1777(2) 0.38966(11) 0.0398(5) Uani 1 1 d . . .
H52A H 0.1349 0.1564 0.4090 0.048 Uiso 1 1 calc R C .
C73 C 0.18241(6) 0.2925(3) 0.03748(11) 0.0450(6) Uani 1 1 d . . .
H73A H 0.1846 0.3078 0.0869 0.054 Uiso 1 1 calc R C .
C42 C 0.19818(8) 0.14181(19) 0.42882(11) 0.0430(5) Uani 1 1 d . C .
H42A H 0.2104 0.0956 0.4744 0.052 Uiso 1 1 calc R . .
C32 C 0.22528(7) 0.17285(19) 0.40186(11) 0.0393(5) Uani 1 1 d . . .
H32A H 0.2563 0.1487 0.4298 0.047 Uiso 1 1 calc R C .
C64 C 0.06695(9) -0.08416(18) -0.02342(13) 0.0453(5) Uani 1 1 d . C .
H64A H 0.0437 -0.0906 -0.0782 0.068 Uiso 1 1 calc R . .
H64B H 0.0560 -0.1239 0.0060 0.068 Uiso 1 1 calc R . .
H64C H 0.0950 -0.1235 -0.0126 0.068 Uiso 1 1 calc R . .
C112 C 0.07381(8) 0.3580(2) 0.32956(13) 0.0443(5) Uani 1 1 d . C .
H11G H 0.0953 0.4252 0.3534 0.067 Uiso 1 1 calc R . .
H11H H 0.0761 0.3051 0.3694 0.067 Uiso 1 1 calc R . .
H11I H 0.0428 0.3901 0.2983 0.067 Uiso 1 1 calc R . .
C14 C 0.12953(9) -0.13915(17) 0.21319(13) 0.0447(5) Uani 1 1 d . C .
H14A H 0.1520 -0.1738 0.2632 0.067 Uiso 1 1 calc R . .
H14B H 0.1340 -0.1730 0.1740 0.067 Uiso 1 1 calc R . .
H14C H 0.0988 -0.1587 0.2006 0.067 Uiso 1 1 calc R . .
C102 C 0.08486(7) 0.2865(3) 0.27928(11) 0.0447(6) Uani 1 1 d . . .
H10B H 0.0795 0.3403 0.2364 0.054 Uiso 1 1 calc R C .
C122 C 0.05261(9) 0.1795(4) 0.2447(2) 0.1014(16) Uani 1 1 d . C .
H12D H 0.0565 0.1407 0.2060 0.152 Uiso 1 1 calc R . .
H12E H 0.0212 0.2078 0.2206 0.152 Uiso 1 1 calc R . .
H12F H 0.0594 0.1211 0.2850 0.152 Uiso 1 1 calc R . .
C82 C 0.28159(8) 0.3384(2) 0.36560(16) 0.0531(6) Uani 1 1 d . C .
H82A H 0.2731 0.4125 0.3809 0.080 Uiso 1 1 calc R . .
H82B H 0.2999 0.3592 0.3443 0.080 Uiso 1 1 calc R . .
H82C H 0.2993 0.2860 0.4103 0.080 Uiso 1 1 calc R . .
C92 C 0.25153(9) 0.1620(4) 0.27729(19) 0.0788(11) Uani 1 1 d . C .
H92A H 0.2243 0.1294 0.2316 0.118 Uiso 1 1 calc R . .
H92B H 0.2647 0.1004 0.3176 0.118 Uiso 1 1 calc R . .
H92C H 0.2738 0.1851 0.2646 0.118 Uiso 1 1 calc R . .
C83 C 0.21000(9) 0.3856(3) 0.0293(3) 0.134(2) Uani 1 1 d . C .
H83A H 0.2414 0.3818 0.0735 0.201 Uiso 1 1 calc R . .
H83B H 0.1973 0.4658 0.0268 0.201 Uiso 1 1 calc R . .
H83C H 0.2095 0.3707 -0.0177 0.201 Uiso 1 1 calc R . .
C93 C 0.20316(9) 0.1714(3) 0.0432(2) 0.0852(12) Uani 1 1 d . C .
H93A H 0.2321 0.1646 0.0925 0.128 Uiso 1 1 calc R . .
H93B H 0.2085 0.1625 0.0016 0.128 Uiso 1 1 calc R . .
H93C H 0.1824 0.1076 0.0390 0.128 Uiso 1 1 calc R . .
C34B C 0.10468(14) 0.0591(2) 0.14196(16) 0.0234(7) Uani 0.643(7) 1 d P C 1
H34B H 0.0780 0.0960 0.1347 0.028 Uiso 0.643(7) 1 calc PR C 1
C44B C 0.11207(11) 0.0678(2) 0.08112(15) 0.0235(7) Uani 0.643(7) 1 d P C 1
H44B H 0.1418 0.0875 0.0937 0.028 Uiso 0.643(7) 1 calc PR C 1
C44A C 0.08627(19) 0.0769(4) 0.0770(3) 0.0220(13) Uani 0.357(7) 1 d P C 2
H44A H 0.0628 0.1148 0.0800 0.026 Uiso 0.357(7) 1 calc PR C 2
C34A C 0.1272(2) 0.0527(4) 0.1462(3) 0.0242(12) Uani 0.357(7) 1 d P C 2
H34A H 0.1539 0.0764 0.1477 0.029 Uiso 0.357(7) 1 calc PR C 2

loop_
_atom_site_aniso_label
_atom_site_aniso_U_11
_atom_site_aniso_U_22
_atom_site_aniso_U_33
_atom_site_aniso_U_23
_atom_site_aniso_U_13
_atom_site_aniso_U_12
Fe1 0.02335(12) 0.01296(10) 0.01621(11) -0.00105(7) 0.01002(9) -0.00052(7)
N21 0.0158(5) 0.0177(6) 0.0163(5) 0.0006(4) 0.0083(5) 0.0004(4)
N11 0.0163(5) 0.0161(5) 0.0158(5) -0.0002(4) 0.0074(4) 0.0025(4)
C21 0.0184(6) 0.0173(6) 0.0187(6) -0.0032(5) 0.0087(5) 0.0014(5)
C12 0.0210(7) 0.0171(6) 0.0154(6) -0.0011(5) 0.0077(5) 0.0011(5)
C31 0.0210(7) 0.0139(6) 0.0236(7) -0.0013(5) 0.0105(6) 0.0010(5)
C41 0.0152(6) 0.0171(6) 0.0213(7) 0.0037(5) 0.0092(5) 0.0020(5)
C13 0.0196(7) 0.0190(6) 0.0164(6) 0.0014(5) 0.0102(5) -0.0006(5)
C33 0.0286(8) 0.0412(10) 0.0244(8) 0.0013(7) 0.0183(7) 0.0065(7)
C63 0.0194(7) 0.0282(8) 0.0182(6) 0.0010(6) 0.0105(6) 0.0009(6)
C51 0.0267(8) 0.0194(7) 0.0273(8) 0.0053(6) 0.0141(6) 0.0002(6)
C23 0.0207(7) 0.0297(8) 0.0215(7) 0.0019(6) 0.0122(6) 0.0035(6)
C22 0.0243(8) 0.0278(8) 0.0242(8) 0.0039(6) 0.0093(6) 0.0080(6)
C103 0.0167(7) 0.0327(8) 0.0205(7) 0.0009(6) 0.0092(6) 0.0024(6)
C62 0.0280(8) 0.0360(9) 0.0187(7) -0.0041(6) 0.0128(6) -0.0066(6)
C43 0.0332(9) 0.0525(12) 0.0186(7) -0.0034(7) 0.0143(7) 0.0053(8)
C53 0.0225(8) 0.0502(11) 0.0180(7) -0.0023(7) 0.0080(6) 0.0033(7)
C11 0.0360(9) 0.0200(7) 0.0217(7) -0.0061(6) 0.0123(7) -0.0009(6)
C54 0.0532(11) 0.0216(8) 0.0255(8) -0.0066(6) 0.0186(8) -0.0038(7)
C123 0.0335(10) 0.0368(10) 0.0626(13) -0.0013(9) 0.0342(10) -0.0009(8)
C72 0.0226(8) 0.0661(15) 0.0362(10) 0.0086(9) 0.0141(8) 0.0126(9)
C24 0.0683(14) 0.0167(8) 0.0286(9) 0.0014(6) 0.0226(9) -0.0018(8)
C113 0.0265(8) 0.0537(12) 0.0291(9) 0.0118(8) 0.0139(7) 0.0159(8)
C52 0.0521(12) 0.0454(11) 0.0243(8) -0.0007(8) 0.0222(9) -0.0151(9)
C73 0.0209(8) 0.0848(17) 0.0267(9) -0.0072(10) 0.0111(7) 0.0144(9)
C42 0.0600(13) 0.0339(10) 0.0224(8) 0.0094(7) 0.0139(9) 0.0012(9)
C32 0.0382(10) 0.0372(10) 0.0272(9) 0.0100(7) 0.0075(8) 0.0140(8)
C64 0.0733(15) 0.0263(9) 0.0393(11) -0.0149(8) 0.0322(11) -0.0146(9)
C112 0.0408(11) 0.0555(13) 0.0454(12) 0.0001(10) 0.0289(10) 0.0005(10)
C14 0.0733(15) 0.0181(8) 0.0458(11) 0.0044(8) 0.0341(11) -0.0031(9)
C102 0.0258(9) 0.0893(18) 0.0251(9) -0.0051(10) 0.0177(8) -0.0030(10)
C122 0.0418(14) 0.168(4) 0.112(3) -0.110(3) 0.0526(17) -0.0477(19)
C82 0.0418(12) 0.0545(14) 0.0681(16) -0.0032(12) 0.0330(12) -0.0043(10)
C92 0.0353(12) 0.121(3) 0.085(2) -0.057(2) 0.0352(14) -0.0167(15)
C83 0.0204(11) 0.0397(15) 0.254(6) -0.003(2) 0.016(2) -0.0031(10)
C93 0.0289(11) 0.0633(18) 0.136(3) 0.053(2) 0.0260(15) 0.0163(11)
C34B 0.0320(17) 0.0152(11) 0.0286(13) -0.0032(9) 0.0201(12) -0.0024(10)
C44B 0.0329(17) 0.0155(11) 0.0261(13) -0.0032(9) 0.0184(11) -0.0027(9)
C44A 0.030(3) 0.0162(19) 0.025(2) -0.0038(15) 0.019(2) -0.0033(16)
C34A 0.033(3) 0.0123(19) 0.031(3) -0.0031(15) 0.019(2) -0.0013(18)

loop_
_atom_type_symbol
_atom_type_description
_atom_type_scat_dispersion_real
_atom_type_scat_dispersion_imag
_atom_type_scat_source
C C 0.0033 0.0016 'International Tables Vol C Tables 4.2.6.8 and 6.1.1.4'
H H 0.0000 0.0000 'International Tables Vol C Tables 4.2.6.8 and 6.1.1.4'
Fe Fe 0.3463 0.8444 'International Tables Vol C Tables 4.2.6.8 and 6.1.1.4'
N N 0.0061 0.0033 'International Tables Vol C Tables 4.2.6.8 and 6.1.1.4'

loop_
_geom_angle_atom_site_label_1
_geom_angle_atom_site_label_2
_geom_angle_atom_site_label_3
_geom_angle
N11 Fe1 N21 93.84(5)
N11 Fe1 C34A 116.16(14)
N21 Fe1 C34A 145.79(16)
N11 Fe1 C44A 145.83(13)
N21 Fe1 C44A 117.97(13)
C34A Fe1 C44A 40.2(2)
N11 Fe1 C34B 114.73(8)
N21 Fe1 C34B 150.78(8)
C34A Fe1 C34B 21.07(16)
C44A Fe1 C34B 32.82(15)
N11 Fe1 C44B 148.80(8)
N21 Fe1 C44B 114.29(8)
C34A Fe1 C44B 33.11(16)
C44A Fe1 C44B 24.36(15)
C34B Fe1 C44B 40.54(12)
C41 N21 C13 118.68(12)
C41 N21 Fe1 124.66(10)
C13 N21 Fe1 116.64(9)
C21 N11 C12 117.85(12)
C21 N11 Fe1 124.70(10)
C12 N11 Fe1 117.33(9)
N11 C21 C31 123.75(13)
N11 C21 C11 119.77(14)
C31 C21 C11 116.48(13)
C62 C12 C22 121.72(15)
C62 C12 N11 120.11(14)
C22 C12 N11 118.12(14)
C41 C31 C21 128.79(14)
C41 C31 H31A 115.6
C21 C31 H31A 115.6
N21 C41 C31 123.69(13)
N21 C41 C51 119.89(13)
C31 C41 C51 116.42(13)
C23 C13 C63 121.21(13)
C23 C13 N21 119.13(13)
C63 C13 N21 119.53(13)
C43 C33 C23 120.73(16)
C43 C33 H33A 119.6
C23 C33 H33A 119.6
C53 C63 C13 117.90(14)
C53 C63 C103 120.17(14)
C13 C63 C103 121.91(13)
C41 C51 H51A 109.5
C41 C51 H51B 109.5
H51A C51 H51B 109.5
C41 C51 H51C 109.5
H51A C51 H51C 109.5
H51B C51 H51C 109.5
C33 C23 C13 118.65(14)
C33 C23 C73 119.81(15)
C13 C23 C73 121.54(14)
C32 C22 C12 117.72(17)
C32 C22 C72 120.75(16)
C12 C22 C72 121.54(15)
C63 C103 C123 111.34(15)
C63 C103 C113 112.48(14)
C123 C103 C113 110.51(15)
C63 C103 H10A 107.4
C123 C103 H10A 107.4
C113 C103 H10A 107.4
C12 C62 C52 117.89(17)
C12 C62 C102 120.83(16)
C52 C62 C102 121.28(17)
C53 C43 C33 119.94(16)
C53 C43 H43A 120.0
C33 C43 H43A 120.0
C43 C53 C63 121.53(16)
C43 C53 H53A 119.2
C63 C53 H53A 119.2
C21 C11 H11A 109.5
C21 C11 H11B 109.5
H11A C11 H11B 109.5
C21 C11 H11C 109.5
H11A C11 H11C 109.5
H11B C11 H11C 109.5
C44B C54 C44A 33.7(2)
C44B C54 C64 113.67(18)
C44A C54 C64 115.0(2)
C44B C54 H54A 108.8
C44A C54 H54A 131.4
C64 C54 H54A 108.8
C44B C54 H54B 108.8
C44A C54 H54B 77.3
C64 C54 H54B 108.8
H54A C54 H54B 107.7
C103 C123 H12A 109.5
C103 C123 H12B 109.5
H12A C123 H12B 109.5
C103 C123 H12C 109.5
H12A C123 H12C 109.5
H12B C123 H12C 109.5
C92 C72 C82 109.80(18)
C92 C72 C22 111.7(2)
C82 C72 C22 112.05(18)
C92 C72 H72A 107.7
C82 C72 H72A 107.7
C22 C72 H72A 107.7
C34A C24 C34B 29.4(2)
C34A C24 C14 115.7(2)
C34B C24 C14 114.48(19)
C34A C24 H24A 129.1
C34B C24 H24A 108.6
C14 C24 H24A 108.6
C34A C24 H24B 81.2
C34B C24 H24B 108.6
C14 C24 H24B 108.6
H24A C24 H24B 107.6
C103 C113 H11D 109.5
C103 C113 H11E 109.5
H11D C113 H11E 109.5
C103 C113 H11F 109.5
H11D C113 H11F 109.5
H11E C113 H11F 109.5
C42 C52 C62 121.14(18)
C42 C52 H52A 119.4
C62 C52 H52A 119.4
C83 C73 C93 108.3(2)
C83 C73 C23 111.9(2)
C93 C73 C23 113.3(2)
C83 C73 H73A 107.7
C93 C73 H73A 107.7
C23 C73 H73A 107.7
C32 C42 C52 120.07(17)
C32 C42 H42A 120.0
C52 C42 H42A 120.0
C42 C32 C22 121.45(18)
C42 C32 H32A 119.3
C22 C32 H32A 119.3
C54 C64 H64A 109.5
C54 C64 H64B 109.5
H64A C64 H64B 109.5
C54 C64 H64C 109.5
H64A C64 H64C 109.5
H64B C64 H64C 109.5
C102 C112 H11G 109.5
C102 C112 H11H 109.5
H11G C112 H11H 109.5
C102 C112 H11I 109.5
H11G C112 H11I 109.5
H11H C112 H11I 109.5
C24 C14 H14A 109.5
C24 C14 H14B 109.5
H14A C14 H14B 109.5
C24 C14 H14C 109.5
H14A C14 H14C 109.5
H14B C14 H14C 109.5
C112 C102 C122 109.45(18)
C112 C102 C62 112.60(16)
C122 C102 C62 111.1(2)
C112 C102 H10B 107.9
C122 C102 H10B 107.9
C62 C102 H10B 107.9
C102 C122 H12D 109.5
C102 C122 H12E 109.5
H12D C122 H12E 109.5
C102 C122 H12F 109.5
H12D C122 H12F 109.5
H12E C122 H12F 109.5
C72 C82 H82A 109.5
C72 C82 H82B 109.5
H82A C82 H82B 109.5
C72 C82 H82C 109.5
H82A C82 H82C 109.5
H82B C82 H82C 109.5
C72 C92 H92A 109.5
C72 C92 H92B 109.5
H92A C92 H92B 109.5
C72 C92 H92C 109.5
H92A C92 H92C 109.5
H92B C92 H92C 109.5
C73 C83 H83A 109.5
C73 C83 H83B 109.5
H83A C83 H83B 109.5
C73 C83 H83C 109.5
H83A C83 H83C 109.5
H83B C83 H83C 109.5
C73 C93 H93A 109.5
C73 C93 H93B 109.5
H93A C93 H93B 109.5
C73 C93 H93C 109.5
H93A C93 H93C 109.5
H93B C93 H93C 109.5
C44B C34B C24 125.1(3)
C44B C34B Fe1 69.93(15)
C24 C34B Fe1 118.94(19)
C44B C34B H34B 117.4
C24 C34B H34B 117.4
Fe1 C34B H34B 81.2
C34B C44B C54 124.4(3)
C34B C44B Fe1 69.53(14)
C54 C44B Fe1 119.45(17)
C34B C44B H44B 117.8
C54 C44B H44B 117.8
Fe1 C44B H44B 81.2
C34A C44A C54 125.5(5)
C34A C44A Fe1 69.8(3)
C54 C44A Fe1 119.9(3)
C34A C44A H44A 117.2
C54 C44A H44A 117.2
Fe1 C44A H44A 80.4
C44A C34A C24 130.1(6)
C44A C34A Fe1 70.0(3)
C24 C34A Fe1 121.3(3)
C44A C34A H34A 115.0
C24 C34A H34A 114.9
Fe1 C34A H34A 77.9

loop_
_geom_bond_atom_site_label_1
_geom_bond_atom_site_label_2
_geom_bond_distance
Fe1 N11 1.9893(12)
Fe1 N21 1.9918(12)
Fe1 C34A 2.036(5)
Fe1 C44A 2.039(4)
Fe1 C34B 2.047(3)
Fe1 C44B 2.053(2)
N21 C41 1.3355(19)
N21 C13 1.4378(18)
N11 C21 1.3329(19)
N11 C12 1.4350(18)
C21 C31 1.402(2)
C21 C11 1.517(2)
C12 C62 1.398(2)
C12 C22 1.411(2)
C31 C41 1.400(2)
C31 H31A 0.9500
C41 C51 1.510(2)
C13 C23 1.404(2)
C13 C63 1.407(2)
C33 C43 1.384(3)
C33 C23 1.395(2)
C33 H33A 0.9500
C63 C53 1.393(2)
C63 C103 1.521(2)
C51 H51A 0.9800
C51 H51B 0.9800
C51 H51C 0.9800
C23 C73 1.521(2)
C22 C32 1.394(2)
C22 C72 1.527(3)
C103 C123 1.527(3)
C103 C113 1.534(2)
C103 H10A 1.0000
C62 C52 1.401(3)
C62 C102 1.522(3)
C43 C53 1.383(3)
C43 H43A 0.9500
C53 H53A 0.9500
C11 H11A 0.9800
C11 H11B 0.9800
C11 H11C 0.9800
C54 C44B 1.487(3)
C54 C44A 1.493(5)
C54 C64 1.517(3)
C54 H54A 0.9900
C54 H54B 0.9900
C123 H12A 0.9800
C123 H12B 0.9800
C123 H12C 0.9800
C72 C92 1.516(4)
C72 C82 1.524(3)
C72 H72A 1.0000
C24 C34A 1.454(5)
C24 C34B 1.484(3)
C24 C14 1.514(2)
C24 H24A 0.9900
C24 H24B 0.9900
C113 H11D 0.9800
C113 H11E 0.9800
C113 H11F 0.9800
C52 C42 1.381(3)
C52 H52A 0.9500
C73 C83 1.479(5)
C73 C93 1.497(4)
C73 H73A 1.0000
C42 C32 1.376(3)
C42 H42A 0.9500
C32 H32A 0.9500
C64 H64A 0.9800
C64 H64B 0.9800
C64 H64C 0.9800
C112 C102 1.515(3)
C112 H11G 0.9800
C112 H11H 0.9800
C112 H11I 0.9800
C14 H14A 0.9800
C14 H14B 0.9800
C14 H14C 0.9800
C102 C122 1.519(4)
C102 H10B 1.0000
C122 H12D 0.9800
C122 H12E 0.9800
C122 H12F 0.9800
C82 H82A 0.9800
C82 H82B 0.9800
C82 H82C 0.9800
C92 H92A 0.9800
C92 H92B 0.9800
C92 H92C 0.9800
C83 H83A 0.9800
C83 H83B 0.9800
C83 H83C 0.9800
C93 H93A 0.9800
C93 H93B 0.9800
C93 H93C 0.9800
C34B C44B 1.420(4)
C34B H34B 0.9500
C44B H44B 0.9500
C44A C34A 1.401(8)
C44A H44A 0.9500
C34A H34A 0.9500
